data_4021573
loop_
_publ_author_name
'Marco Oliana'
'Frank King'
'Peter N. Horton'
'M. B. Hursthouse'
'King Kuok (Mimi) Hii'

_publ_section_title
;
 Practical Synthesis of Chiral Vinylphosphine Oxides by Direct
 Nucleophilic Substitution. Stereodivergent Synthesis
 of Aminophosphine Ligands
;
_journal_name_full 'Journal of Organic Chemistry'
_journal_page_first 2472
_journal_page_last 2479
_journal_paper_doi 10.1021/jo052575q
_journal_volume 71
_journal_year 2006
_chemical_absolute_configuration rmad
_chemical_formula_sum 'C9 H11 O P'
_chemical_formula_weight 166.15
_chemical_name_systematic
;
 ?
;
_space_group_IT_number 4
_symmetry_cell_setting monoclinic
_symmetry_space_group_name_Hall 'P 2yb'
_symmetry_space_group_name_H-M 'P 1 21 1'
_atom_sites_solution_hydrogens geom
_atom_sites_solution_primary direct
_atom_sites_solution_secondary difmap
_audit_creation_method SHELXL-97
_cell_angle_alpha 90.00
_cell_angle_beta 108.886(2)
_cell_angle_gamma 90.00
_cell_formula_units_Z 8
_cell_length_a 10.5576(2)
_cell_length_b 16.3112(5)
_cell_length_c 10.9369(3)
_cell_measurement_reflns_used 4188
_cell_measurement_temperature 120(2)
_cell_measurement_theta_max 27.485
_cell_measurement_theta_min 2.910
_cell_volume 1782.02(8)
_computing_cell_refinement ' DENZO (Otwinowski & Minor, 1997) and COLLECT (Hooft, 1998)'
_computing_data_collection ' DENZO (Otwinowski and Minor, 1997)'
_computing_data_reduction ' DENZO (Otwinowski & Minor, 1997) and COLLECT (Hooft, 1998)'
_computing_molecular_graphics 'PLATON (Spek, 1990)'
_computing_structure_refinement 'SHELXL-97 (Sheldrick, 1997b)'
_computing_structure_solution 'SHELXS-97 (Sheldrick, 1997a)'
_diffrn_ambient_temperature 120(2)
_diffrn_detector_area_resol_mean 9.091
_diffrn_measured_fraction_theta_full 0.997
_diffrn_measured_fraction_theta_max 0.997
_diffrn_measurement_device_type 'Nonius KappaCCD Area Detector'
_diffrn_measurement_method '\f and \w scans to fill Ewald Sphere'
_diffrn_radiation_monochromator graphite
_diffrn_radiation_source 'Nonius FR591 rotating anode'
_diffrn_radiation_type MoK\a
_diffrn_radiation_wavelength 0.71073
_diffrn_reflns_av_R_equivalents 0.0616
_diffrn_reflns_av_sigmaI/netI 0.0573
_diffrn_reflns_limit_h_max 13
_diffrn_reflns_limit_h_min -12
_diffrn_reflns_limit_k_max 21
_diffrn_reflns_limit_k_min -20
_diffrn_reflns_limit_l_max 14
_diffrn_reflns_limit_l_min -14
_diffrn_reflns_number 23214
_diffrn_reflns_theta_full 27.46
_diffrn_reflns_theta_max 27.46
_diffrn_reflns_theta_min 3.18
_exptl_absorpt_coefficient_mu 0.248
_exptl_absorpt_correction_T_max 0.9293
_exptl_absorpt_correction_T_min 0.9072
_exptl_absorpt_correction_type multi-scan
_exptl_absorpt_process_details 'SORTAV Blessing (1997)'
_exptl_crystal_colour Colourless
_exptl_crystal_density_diffrn 1.239
_exptl_crystal_density_method 'not measured'
_exptl_crystal_description Block
_exptl_crystal_F_000 704
_exptl_crystal_size_max 0.40
_exptl_crystal_size_mid 0.35
_exptl_crystal_size_min 0.30
_refine_diff_density_max 0.749
_refine_diff_density_min -0.328
_refine_diff_density_rms 0.050
_refine_ls_abs_structure_details 'Flack H D (1983), Acta Cryst. A39, 876-881'
_refine_ls_abs_structure_Flack 0.06(7)
_refine_ls_extinction_coef 0.0096(11)
_refine_ls_extinction_expression Fc^*^=kFc[1+0.001xFc^2^\l^3^/sin(2\q)]^-1/4^
_refine_ls_extinction_method SHELXL
_refine_ls_goodness_of_fit_ref 1.036
_refine_ls_hydrogen_treatment constr
_refine_ls_matrix_type full
_refine_ls_number_parameters 402
_refine_ls_number_reflns 7621
_refine_ls_number_restraints 1
_refine_ls_restrained_S_all 1.036
_refine_ls_R_factor_all 0.0516
_refine_ls_R_factor_gt 0.0402
_refine_ls_shift/su_max 0.001
_refine_ls_shift/su_mean 0.000
_refine_ls_structure_factor_coef Fsqd
_refine_ls_weighting_details 'calc w=1/[\s^2^(Fo^2^)+(0.0494P)^2^+0.3445P] where P=(Fo^2^+2Fc^2^)/3'
_refine_ls_weighting_scheme calc
_refine_ls_wR_factor_gt 0.0933
_refine_ls_wR_factor_ref 0.0984
_reflns_number_gt 6641
_reflns_number_total 7621
_reflns_threshold_expression >2sigma(I)
_cod_data_source_file jo052575qsi20051214_112933.cif
_cod_depositor_comments
;
The following automatic conversions were performed:
'_symmetry_cell_setting' value 'Monoclinic' changed to 'monoclinic'
according to '/home/saulius/struct/CIF-dictionaries/cif_core.dic'
dictionary named 'cif_core.dic' version 2.4.1 from 2010-06-29.

Automatic conversion script
Id: cif_fix_enum 1527 2010-12-29 10:47:43Z saulius 
;
_cod_original_sg_symbol_H-M 'P 21'
_cod_database_code 4021573

loop_
_symmetry_equiv_pos_as_xyz
'x, y, z'
'-x, y+1/2, -z'

loop_
_atom_site_label
_atom_site_type_symbol
_atom_site_fract_x
_atom_site_fract_y
_atom_site_fract_z
_atom_site_U_iso_or_equiv
_atom_site_adp_type
_atom_site_occupancy
_atom_site_symmetry_multiplicity
_atom_site_calc_flag
_atom_site_refinement_flags
C11 C -0.4909(2) 0.90399(17) -0.1606(2) 0.0301(6) Uani 1 1 d .
H11A H -0.4898 0.9619 -0.1840 0.045 Uiso 1 1 calc R
H11B H -0.5683 0.8935 -0.1320 0.045 Uiso 1 1 calc R
H11C H -0.4970 0.8697 -0.2359 0.045 Uiso 1 1 calc R
C12 C -0.3527(2) 0.93286(15) 0.1060(2) 0.0243(5) Uani 1 1 d .
H12 H -0.4329 0.9283 0.1271 0.029 Uiso 1 1 calc R
C13 C -0.2540(2) 0.97808(15) 0.1801(2) 0.0291(5) Uani 1 1 d .
H13A H -0.1731 0.9833 0.1604 0.035 Uiso 1 1 calc R
H13B H -0.2638 1.0054 0.2532 0.035 Uiso 1 1 calc R
C14 C -0.3506(2) 0.77289(16) 0.0058(2) 0.0230(5) Uani 1 1 d .
C15 C -0.2558(3) 0.74248(17) 0.1170(3) 0.0311(6) Uani 1 1 d .
H15 H -0.1928 0.7788 0.1728 0.037 Uiso 1 1 calc R
C16 C -0.2523(3) 0.66001(19) 0.1472(3) 0.0448(8) Uani 1 1 d .
H16 H -0.1873 0.6401 0.2235 0.054 Uiso 1 1 calc R
C17 C -0.3416(4) 0.60727(19) 0.0681(4) 0.0508(9) Uani 1 1 d .
H17 H -0.3370 0.5504 0.0878 0.061 Uiso 1 1 calc R
C18 C -0.4392(4) 0.6364(2) -0.0411(4) 0.0541(10) Uani 1 1 d .
H18 H -0.5033 0.5997 -0.0946 0.065 Uiso 1 1 calc R
C19 C -0.4437(3) 0.71898(18) -0.0729(3) 0.0405(7) Uani 1 1 d .
H19 H -0.5104 0.7386 -0.1483 0.049 Uiso 1 1 calc R
O11 O -0.21515(15) 0.89932(11) -0.06156(16) 0.0262(4) Uani 1 1 d .
P11 P -0.34048(5) 0.87998(4) -0.03264(6) 0.02019(13) Uani 1 1 d .
C21 C 0.0841(3) 0.91500(18) -0.1523(2) 0.0368(6) Uani 1 1 d .
H21A H 0.0869 0.9746 -0.1629 0.055 Uiso 1 1 calc R
H21B H -0.0088 0.8975 -0.1692 0.055 Uiso 1 1 calc R
H21C H 0.1209 0.8879 -0.2134 0.055 Uiso 1 1 calc R
C22 C 0.0947(2) 0.93257(15) 0.1078(2) 0.0236(5) Uani 1 1 d .
H22 H 0.0033 0.9189 0.0920 0.028 Uiso 1 1 calc R
C23 C 0.1533(3) 0.98409(17) 0.2018(3) 0.0349(6) Uani 1 1 d .
H23A H 0.2446 0.9984 0.2189 0.042 Uiso 1 1 calc R
H23B H 0.1042 1.0070 0.2526 0.042 Uiso 1 1 calc R
C24 C 0.1602(2) 0.77819(16) 0.0209(2) 0.0206(5) Uani 1 1 d .
C25 C 0.2741(2) 0.72879(16) 0.0552(2) 0.0273(6) Uani 1 1 d .
H25 H 0.3599 0.7526 0.0698 0.033 Uiso 1 1 calc R
C26 C 0.2619(3) 0.64485(17) 0.0678(3) 0.0333(6) Uani 1 1 d .
H26 H 0.3398 0.6114 0.0916 0.040 Uiso 1 1 calc R
C27 C 0.1385(3) 0.60935(16) 0.0464(3) 0.0333(6) Uani 1 1 d .
H27 H 0.1312 0.5517 0.0550 0.040 Uiso 1 1 calc R
C28 C 0.0245(3) 0.65820(17) 0.0121(3) 0.0309(6) Uani 1 1 d .
H28 H -0.0609 0.6339 -0.0026 0.037 Uiso 1 1 calc R
C29 C 0.0351(2) 0.74267(16) -0.0009(2) 0.0264(5) Uani 1 1 d .
H29 H -0.0430 0.7759 -0.0247 0.032 Uiso 1 1 calc R
O21 O 0.32489(16) 0.91148(12) 0.04731(18) 0.0335(4) Uani 1 1 d .
P21 P 0.18148(6) 0.88770(4) 0.00949(5) 0.02180(14) Uani 1 1 d .
C31 C 0.5668(4) 0.7475(2) 0.3625(4) 0.0661(11) Uani 1 1 d .
H31A H 0.5466 0.6888 0.3625 0.099 Uiso 1 1 calc R
H31B H 0.6505 0.7549 0.3432 0.099 Uiso 1 1 calc R
H31C H 0.4938 0.7754 0.2966 0.099 Uiso 1 1 calc R
C32 C 0.7402(3) 0.75245(18) 0.6187(3) 0.0452(8) Uani 1 1 d .
H32 H 0.8197 0.7682 0.6021 0.054 Uiso 1 1 calc R
C33 C 0.7476(3) 0.7039(2) 0.7127(3) 0.0532(8) Uani 1 1 d .
H33A H 0.6685 0.6879 0.7298 0.064 Uiso 1 1 calc R
H33B H 0.8322 0.6839 0.7653 0.064 Uiso 1 1 calc R
C34 C 0.6035(2) 0.89952(15) 0.5056(2) 0.0218(5) Uani 1 1 d .
C35 C 0.6828(3) 0.94527(17) 0.6106(2) 0.0298(6) Uani 1 1 d .
H35 H 0.7334 0.9181 0.6877 0.036 Uiso 1 1 calc R
C36 C 0.6882(3) 1.02941(18) 0.6031(3) 0.0401(7) Uani 1 1 d .
H36 H 0.7421 1.0600 0.6751 0.048 Uiso 1 1 calc R
C37 C 0.6159(3) 1.06931(18) 0.4917(3) 0.0401(7) Uani 1 1 d .
H37 H 0.6205 1.1273 0.4867 0.048 Uiso 1 1 calc R
C38 C 0.5364(3) 1.02523(19) 0.3867(3) 0.0398(7) Uani 1 1 d .
H38 H 0.4861 1.0531 0.3101 0.048 Uiso 1 1 calc R
C39 C 0.5300(3) 0.94080(18) 0.3930(3) 0.0321(6) Uani 1 1 d .
H39 H 0.4757 0.9107 0.3206 0.038 Uiso 1 1 calc R
O31 O 0.47161(16) 0.76941(11) 0.56686(18) 0.0303(4) Uani 1 1 d .
P31 P 0.58451(6) 0.79046(4) 0.51957(6) 0.02657(16) Uani 1 1 d .
C41 C 1.1506(3) 0.75092(16) 0.3562(2) 0.0300(6) Uani 1 1 d .
H41A H 1.1365 0.6921 0.3387 0.045 Uiso 1 1 calc R
H41B H 1.2468 0.7627 0.3866 0.045 Uiso 1 1 calc R
H41C H 1.1074 0.7819 0.2768 0.045 Uiso 1 1 calc R
C42 C 1.1851(2) 0.73550(15) 0.6246(2) 0.0253(5) Uani 1 1 d .
H42 H 1.2793 0.7419 0.6474 0.030 Uiso 1 1 calc R
C43 C 1.1361(3) 0.69404(16) 0.7019(3) 0.0344(6) Uani 1 1 d .
H43A H 1.0421 0.6871 0.6804 0.041 Uiso 1 1 calc R
H43B H 1.1947 0.6709 0.7793 0.041 Uiso 1 1 calc R
C44 C 1.1074(2) 0.88857(17) 0.5002(2) 0.0214(5) Uani 1 1 d .
C45 C 0.9987(2) 0.94018(16) 0.4903(2) 0.0272(5) Uani 1 1 d .
H45 H 0.9116 0.9175 0.4717 0.033 Uiso 1 1 calc R
C46 C 1.0169(3) 1.02360(16) 0.5074(3) 0.0327(6) Uani 1 1 d .
H46 H 0.9424 1.0580 0.5008 0.039 Uiso 1 1 calc R
C47 C 1.1432(3) 1.05754(17) 0.5342(3) 0.0326(6) Uani 1 1 d .
H47 H 1.1551 1.1151 0.5453 0.039 Uiso 1 1 calc R
C48 C 1.2521(3) 1.00740(17) 0.5449(2) 0.0302(6) Uani 1 1 d .
H48 H 1.3388 1.0307 0.5636 0.036 Uiso 1 1 calc R
C49 C 1.2352(2) 0.92313(16) 0.5282(2) 0.0251(5) Uani 1 1 d .
H49 H 1.3103 0.8890 0.5358 0.030 Uiso 1 1 calc R
O41 O 0.93567(16) 0.75815(11) 0.44623(18) 0.0308(4) Uani 1 1 d .
P41 P 1.07938(6) 0.78027(4) 0.47772(6) 0.02037(14) Uani 1 1 d .

loop_
_atom_site_aniso_label
_atom_site_aniso_U_11
_atom_site_aniso_U_22
_atom_site_aniso_U_33
_atom_site_aniso_U_23
_atom_site_aniso_U_13
_atom_site_aniso_U_12
C11 0.0223(11) 0.0379(16) 0.0277(13) 0.0029(11) 0.0047(9) 0.0047(11)
C12 0.0226(11) 0.0250(13) 0.0261(12) -0.0015(10) 0.0089(9) 0.0015(10)
C13 0.0277(12) 0.0249(13) 0.0351(14) -0.0097(11) 0.0108(10) -0.0012(11)
C14 0.0245(11) 0.0192(13) 0.0287(12) -0.0038(10) 0.0136(9) -0.0022(11)
C15 0.0353(14) 0.0277(14) 0.0330(14) 0.0027(11) 0.0150(11) 0.0021(11)
C16 0.0558(18) 0.0322(17) 0.057(2) 0.0142(15) 0.0333(16) 0.0108(15)
C17 0.074(2) 0.0236(16) 0.076(3) 0.0032(16) 0.054(2) 0.0020(16)
C18 0.074(2) 0.0358(19) 0.067(2) -0.0249(17) 0.042(2) -0.0311(18)
C19 0.0437(16) 0.0375(17) 0.0396(16) -0.0074(13) 0.0125(13) -0.0140(14)
O11 0.0188(7) 0.0292(10) 0.0321(9) 0.0006(7) 0.0103(6) -0.0024(7)
P11 0.0170(3) 0.0216(3) 0.0218(3) -0.0002(3) 0.0060(2) -0.0005(3)
C21 0.0523(17) 0.0326(16) 0.0234(13) 0.0038(11) 0.0094(12) 0.0035(13)
C22 0.0224(11) 0.0203(12) 0.0275(13) 0.0001(10) 0.0072(9) 0.0016(10)
C23 0.0336(13) 0.0318(15) 0.0353(15) -0.0047(12) 0.0058(11) 0.0036(12)
C24 0.0256(11) 0.0190(13) 0.0176(11) -0.0025(10) 0.0078(8) -0.0011(10)
C25 0.0232(12) 0.0329(15) 0.0251(13) -0.0007(10) 0.0068(10) 0.0043(10)
C26 0.0405(15) 0.0293(15) 0.0296(14) 0.0035(11) 0.0107(11) 0.0129(12)
C27 0.0531(17) 0.0198(14) 0.0304(15) -0.0008(11) 0.0180(13) 0.0023(12)
C28 0.0354(14) 0.0267(14) 0.0331(14) -0.0056(11) 0.0146(11) -0.0077(11)
C29 0.0252(12) 0.0275(14) 0.0272(13) -0.0027(10) 0.0096(10) 0.0005(11)
O21 0.0224(9) 0.0326(11) 0.0475(11) -0.0012(8) 0.0139(8) -0.0038(8)
P21 0.0206(3) 0.0215(3) 0.0238(3) 0.0010(3) 0.0080(2) -0.0008(3)
C31 0.111(3) 0.046(2) 0.057(2) -0.0091(18) 0.050(2) 0.004(2)
C32 0.0280(14) 0.0297(16) 0.082(2) 0.0188(15) 0.0228(14) 0.0064(12)
C33 0.0483(18) 0.052(2) 0.056(2) 0.0046(17) 0.0112(15) 0.0059(16)
C34 0.0206(11) 0.0226(15) 0.0252(12) 0.0001(10) 0.0116(9) 0.0013(10)
C35 0.0302(13) 0.0325(15) 0.0263(13) 0.0005(11) 0.0084(10) -0.0068(11)
C36 0.0529(18) 0.0310(16) 0.0420(17) -0.0097(13) 0.0232(14) -0.0130(13)
C37 0.0453(17) 0.0243(15) 0.064(2) 0.0062(14) 0.0365(16) 0.0009(13)
C38 0.0340(15) 0.0415(18) 0.0473(18) 0.0215(14) 0.0180(13) 0.0073(13)
C39 0.0255(13) 0.0406(16) 0.0295(14) 0.0023(12) 0.0082(10) -0.0009(11)
O31 0.0241(8) 0.0230(10) 0.0467(11) -0.0027(8) 0.0158(7) -0.0041(7)
P31 0.0270(3) 0.0206(4) 0.0370(4) -0.0031(3) 0.0172(3) 0.0004(3)
C41 0.0357(14) 0.0271(14) 0.0285(13) -0.0025(11) 0.0120(11) 0.0012(11)
C42 0.0274(12) 0.0192(12) 0.0261(13) -0.0018(10) 0.0044(10) 0.0020(10)
C43 0.0485(16) 0.0271(14) 0.0290(14) 0.0030(11) 0.0145(12) 0.0045(12)
C44 0.0236(11) 0.0221(13) 0.0181(11) 0.0037(10) 0.0062(8) 0.0038(11)
C45 0.0246(12) 0.0257(13) 0.0313(13) 0.0046(10) 0.0092(10) 0.0036(10)
C46 0.0392(15) 0.0275(15) 0.0348(15) 0.0060(11) 0.0168(12) 0.0142(12)
C47 0.0495(17) 0.0206(13) 0.0277(14) -0.0005(11) 0.0127(12) 0.0003(12)
C48 0.0325(13) 0.0267(14) 0.0287(14) -0.0025(11) 0.0064(11) -0.0042(11)
C49 0.0235(12) 0.0230(13) 0.0271(13) -0.0006(10) 0.0058(9) 0.0022(10)
O41 0.0233(9) 0.0289(10) 0.0381(10) 0.0020(8) 0.0072(7) -0.0044(7)
P41 0.0202(3) 0.0192(3) 0.0208(3) 0.0004(2) 0.0053(2) -0.0011(2)

loop_
_atom_type_symbol
_atom_type_description
_atom_type_scat_dispersion_real
_atom_type_scat_dispersion_imag
_atom_type_scat_source
C C 0.0033 0.0016 'International Tables Vol C Tables 4.2.6.8 and 6.1.1.4'
H H 0.0000 0.0000 'International Tables Vol C Tables 4.2.6.8 and 6.1.1.4'
O O 0.0106 0.0060 'International Tables Vol C Tables 4.2.6.8 and 6.1.1.4'
P P 0.1023 0.0942 'International Tables Vol C Tables 4.2.6.8 and 6.1.1.4'

loop_
_geom_angle_atom_site_label_1
_geom_angle_atom_site_label_2
_geom_angle_atom_site_label_3
_geom_angle
P11 C11 H11A 109.5
P11 C11 H11B 109.5
H11A C11 H11B 109.5
P11 C11 H11C 109.5
H11A C11 H11C 109.5
H11B C11 H11C 109.5
C13 C12 P11 122.14(19)
C13 C12 H12 118.9
P11 C12 H12 118.9
C12 C13 H13A 120.0
C12 C13 H13B 120.0
H13A C13 H13B 120.0
C19 C14 C15 118.7(3)
C19 C14 P11 123.4(2)
C15 C14 P11 117.84(19)
C16 C15 C14 120.7(3)
C16 C15 H15 119.7
C14 C15 H15 119.7
C17 C16 C15 120.3(3)
C17 C16 H16 119.8
C15 C16 H16 119.8
C16 C17 C18 120.1(3)
C16 C17 H17 120.0
C18 C17 H17 120.0
C17 C18 C19 120.3(3)
C17 C18 H18 119.9
C19 C18 H18 119.9
C18 C19 C14 119.9(3)
C18 C19 H19 120.0
C14 C19 H19 120.0
O11 P11 C12 113.04(11)
O11 P11 C11 114.34(11)
C12 P11 C11 105.60(12)
O11 P11 C14 112.17(10)
C12 P11 C14 104.10(11)
C11 P11 C14 106.81(12)
P21 C21 H21A 109.5
P21 C21 H21B 109.5
H21A C21 H21B 109.5
P21 C21 H21C 109.5
H21A C21 H21C 109.5
H21B C21 H21C 109.5
C23 C22 P21 122.0(2)
C23 C22 H22 119.0
P21 C22 H22 119.0
C22 C23 H23A 120.0
C22 C23 H23B 120.0
H23A C23 H23B 120.0
C29 C24 C25 119.6(3)
C29 C24 P21 122.13(19)
C25 C24 P21 118.25(18)
C26 C25 C24 119.8(2)
C26 C25 H25 120.1
C24 C25 H25 120.1
C27 C26 C25 120.8(3)
C27 C26 H26 119.6
C25 C26 H26 119.6
C26 C27 C28 119.6(3)
C26 C27 H27 120.2
C28 C27 H27 120.2
C27 C28 C29 120.2(2)
C27 C28 H28 119.9
C29 C28 H28 119.9
C24 C29 C28 119.9(2)
C24 C29 H29 120.1
C28 C29 H29 120.1
O21 P21 C22 113.69(11)
O21 P21 C21 114.66(13)
C22 P21 C21 104.58(12)
O21 P21 C24 112.12(11)
C22 P21 C24 105.32(11)
C21 P21 C24 105.62(12)
P31 C31 H31A 109.5
P31 C31 H31B 109.5
H31A C31 H31B 109.5
P31 C31 H31C 109.5
H31A C31 H31C 109.5
H31B C31 H31C 109.5
C33 C32 P31 120.9(2)
C33 C32 H32 119.5
P31 C32 H32 119.5
C32 C33 H33A 120.0
C32 C33 H33B 120.0
H33A C33 H33B 120.0
C39 C34 C35 118.7(2)
C39 C34 P31 120.34(19)
C35 C34 P31 120.71(19)
C36 C35 C34 120.6(3)
C36 C35 H35 119.7
C34 C35 H35 119.7
C37 C36 C35 120.2(3)
C37 C36 H36 119.9
C35 C36 H36 119.9
C36 C37 C38 120.2(3)
C36 C37 H37 119.9
C38 C37 H37 119.9
C39 C38 C37 120.2(3)
C39 C38 H38 119.9
C37 C38 H38 119.9
C38 C39 C34 120.1(3)
C38 C39 H39 119.9
C34 C39 H39 119.9
O31 P31 C32 113.46(13)
O31 P31 C34 112.43(10)
C32 P31 C34 106.99(13)
O31 P31 C31 113.17(16)
C32 P31 C31 103.71(19)
C34 P31 C31 106.39(15)
P41 C41 H41A 109.5
P41 C41 H41B 109.5
H41A C41 H41B 109.5
P41 C41 H41C 109.5
H41A C41 H41C 109.5
H41B C41 H41C 109.5
C43 C42 P41 121.8(2)
C43 C42 H42 119.1
P41 C42 H42 119.1
C42 C43 H43A 120.0
C42 C43 H43B 120.0
H43A C43 H43B 120.0
C45 C44 C49 118.9(3)
C45 C44 P41 119.12(19)
C49 C44 P41 122.03(19)
C46 C45 C44 120.5(2)
C46 C45 H45 119.7
C44 C45 H45 119.7
C45 C46 C47 120.4(2)
C45 C46 H46 119.8
C47 C46 H46 119.8
C46 C47 C48 119.9(3)
C46 C47 H47 120.1
C48 C47 H47 120.1
C47 C48 C49 120.4(3)
C47 C48 H48 119.8
C49 C48 H48 119.8
C48 C49 C44 120.0(2)
C48 C49 H49 120.0
C44 C49 H49 120.0
O41 P41 C42 113.70(11)
O41 P41 C41 113.89(12)
C42 P41 C41 105.54(12)
O41 P41 C44 112.40(10)
C42 P41 C44 104.57(11)
C41 P41 C44 105.92(11)

loop_
_geom_bond_atom_site_label_1
_geom_bond_atom_site_label_2
_geom_bond_distance
C11 P11 1.787(2)
C11 H11A 0.9800
C11 H11B 0.9800
C11 H11C 0.9800
C12 C13 1.319(3)
C12 P11 1.785(2)
C12 H12 0.9500
C13 H13A 0.9500
C13 H13B 0.9500
C14 C19 1.390(4)
C14 C15 1.393(4)
C14 P11 1.808(3)
C15 C16 1.383(4)
C15 H15 0.9500
C16 C17 1.359(5)
C16 H16 0.9500
C17 C18 1.385(5)
C17 H17 0.9500
C18 C19 1.388(5)
C18 H18 0.9500
C19 H19 0.9500
O11 P11 1.4904(16)
C21 P21 1.792(3)
C21 H21A 0.9800
C21 H21B 0.9800
C21 H21C 0.9800
C22 C23 1.317(4)
C22 P21 1.780(2)
C22 H22 0.9500
C23 H23A 0.9500
C23 H23B 0.9500
C24 C29 1.390(3)
C24 C25 1.395(3)
C24 P21 1.810(3)
C25 C26 1.386(4)
C25 H25 0.9500
C26 C27 1.375(4)
C26 H26 0.9500
C27 C28 1.390(4)
C27 H27 0.9500
C28 C29 1.393(4)
C28 H28 0.9500
C29 H29 0.9500
O21 P21 1.4861(17)
C31 P31 1.808(3)
C31 H31A 0.9800
C31 H31B 0.9800
C31 H31C 0.9800
C32 C33 1.280(4)
C32 P31 1.763(3)
C32 H32 0.9500
C33 H33A 0.9500
C33 H33B 0.9500
C34 C39 1.398(4)
C34 C35 1.398(3)
C34 P31 1.802(3)
C35 C36 1.377(4)
C35 H35 0.9500
C36 C37 1.374(5)
C36 H36 0.9500
C37 C38 1.385(5)
C37 H37 0.9500
C38 C39 1.382(4)
C38 H38 0.9500
C39 H39 0.9500
O31 P31 1.4850(17)
C41 P41 1.791(2)
C41 H41A 0.9800
C41 H41B 0.9800
C41 H41C 0.9800
C42 C43 1.312(4)
C42 P41 1.789(2)
C42 H42 0.9500
C43 H43A 0.9500
C43 H43B 0.9500
C44 C45 1.400(3)
C44 C49 1.401(3)
C44 P41 1.795(3)
C45 C46 1.379(4)
C45 H45 0.9500
C46 C47 1.384(4)
C46 H46 0.9500
C47 C48 1.384(4)
C47 H47 0.9500
C48 C49 1.390(4)
C48 H48 0.9500
C49 H49 0.9500
O41 P41 1.4874(17)

loop_
_cod_related_entry_id
_cod_related_entry_database
_cod_related_entry_code
1 ChemSpider 9861690
